data_4083954
loop_
_publ_author_name
'Moret, Marc-Etienne'
'Chaplin, Adrian B.'
'Lawrence, Adrien K.'
'Scopelliti, Rosario'
'Dyson, Paul J.'

_publ_section_title
;
 Synthesis and Characterization of Organometallic Ionic Liquids and a
 Heterometallic Carbene Complex Containing the Chromium Tricarbonyl
 Fragment
;
_journal_issue 16
_journal_name_full Organometallics
_journal_page_first 4039
_journal_paper_doi 10.1021/om050283+
_journal_volume 24
_journal_year 2005
_chemical_formula_moiety '2(C24 H26 Cl2 Cr N2 O3 Ru), 4(C H2 Cl2)'
_chemical_formula_sum 'C52 H60 Cl12 Cr2 N4 O6 Ru2'
_chemical_formula_weight 1568.58
_chemical_name_systematic
; 
 ? 
;
_space_group_IT_number 2
_symmetry_cell_setting triclinic
_symmetry_space_group_name_Hall '-P 1'
_symmetry_space_group_name_H-M 'P -1'
_atom_sites_solution_hydrogens geom
_atom_sites_solution_primary direct
_atom_sites_solution_secondary difmap
_audit_creation_method SHELXL-97
_cell_angle_alpha 78.037(5)
_cell_angle_beta 89.494(5)
_cell_angle_gamma 72.735(5)
_cell_formula_units_Z 2
_cell_length_a 12.446(5)
_cell_length_b 13.638(5)
_cell_length_c 20.258(5)
_cell_measurement_reflns_used 3189
_cell_measurement_temperature 140(2)
_cell_measurement_theta_max 21.51235
_cell_measurement_theta_min 2.32945
_cell_volume 3207.2(19)
_computing_cell_refinement 'Oxford Diffraction CrysAlis RED'
_computing_data_collection 'Oxford Diffraction CrysAlis CCD'
_computing_data_reduction 'Oxford Diffraction CrysAlis RED'
_computing_molecular_graphics 'Cystal Impact DIAMOND'
_computing_publication_material 'Bruker SHELXTL'
_computing_structure_refinement 'SHELXL-97 (Sheldrick, 1997)'
_computing_structure_solution 'SIR97 (Altomare et al., 1999)'
_diffrn_ambient_temperature 140(2)
_diffrn_measured_fraction_theta_full 0.876
_diffrn_measured_fraction_theta_max 0.876
_diffrn_measurement_device_type 'Oxford Diffraction KM4/Sapphire CCD'
_diffrn_measurement_method 'phi and omega scans'
_diffrn_radiation_monochromator graphite
_diffrn_radiation_source 'fine-focus sealed tube'
_diffrn_radiation_type MoK\a
_diffrn_radiation_wavelength 0.71069
_diffrn_reflns_av_R_equivalents 0.1162
_diffrn_reflns_av_sigmaI/netI 0.2644
_diffrn_reflns_limit_h_max 14
_diffrn_reflns_limit_h_min -14
_diffrn_reflns_limit_k_max 14
_diffrn_reflns_limit_k_min -15
_diffrn_reflns_limit_l_max 24
_diffrn_reflns_limit_l_min -24
_diffrn_reflns_number 19297
_diffrn_reflns_theta_full 25.02
_diffrn_reflns_theta_max 25.02
_diffrn_reflns_theta_min 3.02
_exptl_absorpt_coefficient_mu 1.340
_exptl_absorpt_correction_T_max 0.657
_exptl_absorpt_correction_T_min 0.186
_exptl_absorpt_correction_type refdelf
_exptl_absorpt_process_details
; 
(See: Walker, N. & Stuart, D. (1983) Acta Cryst. A39, 158-166) 
;
_exptl_crystal_colour orange
_exptl_crystal_density_diffrn 1.624
_exptl_crystal_density_method 'not measured'
_exptl_crystal_description prismatic
_exptl_crystal_F_000 1576
_exptl_crystal_size_max 0.20
_exptl_crystal_size_mid 0.13
_exptl_crystal_size_min 0.12
_refine_diff_density_max 1.418
_refine_diff_density_min -1.385
_refine_diff_density_rms 0.157
_refine_ls_extinction_method none
_refine_ls_goodness_of_fit_ref 0.868
_refine_ls_hydrogen_treatment constr
_refine_ls_matrix_type full
_refine_ls_number_parameters 749
_refine_ls_number_reflns 9935
_refine_ls_number_restraints 105
_refine_ls_restrained_S_all 0.866
_refine_ls_R_factor_all 0.1880
_refine_ls_R_factor_gt 0.0831
_refine_ls_shift/su_max 0.000
_refine_ls_shift/su_mean 0.000
_refine_ls_structure_factor_coef Fsqd
_refine_ls_weighting_details 'calc w=1/[\s^2^(Fo^2^)+(0.0632P)^2^+0.0000P] where P=(Fo^2^+2Fc^2^)/3'
_refine_ls_weighting_scheme calc
_refine_ls_wR_factor_gt 0.1669
_refine_ls_wR_factor_ref 0.2026
_reflns_number_gt 4010
_reflns_number_total 9935
_reflns_threshold_expression >2sigma(I)
_cod_data_source_file om050283%2Bsi20050527_114243.cif
_cod_data_source_block pd240
_cod_depositor_comments
;
The following automatic conversions were performed:

'_symmetry_cell_setting' value 'Triclinic' changed to 'triclinic'
according to
/usr/data/users/saulius/automatic-downloads/retrospective/ACS/lib/dictionaries/cif_core.dic
dictionary named 'cif_core.dic' version 2.4.2 from 2011-04-26.

Automatic conversion script
Id: cif_fix_values 2281 2013-09-26 08:29:07Z andrius 
;
_cod_original_sg_symbol_H-M P-1
_cod_database_code 4083954

loop_
_symmetry_equiv_pos_as_xyz
'x, y, z'
'-x, -y, -z'

loop_
_atom_site_label
_atom_site_type_symbol
_atom_site_fract_x
_atom_site_fract_y
_atom_site_fract_z
_atom_site_U_iso_or_equiv
_atom_site_adp_type
_atom_site_occupancy
_atom_site_symmetry_multiplicity
_atom_site_calc_flag
_atom_site_refinement_flags
_atom_site_disorder_assembly
_atom_site_disorder_group
Ru1 Ru 0.03536(10) 0.20291(8) 0.82388(6) 0.0258(3) Uani 1 1 d . . .
Cr1 Cr 0.40231(19) 0.14286(16) 0.60804(11) 0.0255(6) Uani 1 1 d . . .
Cl1 Cl -0.1410(3) 0.3482(2) 0.79845(17) 0.0272(9) Uani 1 1 d . . .
Cl2 Cl 0.1179(3) 0.3179(2) 0.74526(16) 0.0242(9) Uani 1 1 d . . .
O1 O 0.6226(9) -0.0308(9) 0.6402(6) 0.063(4) Uani 1 1 d . . .
O2 O 0.5515(10) 0.2816(9) 0.5685(6) 0.062(4) Uani 1 1 d . . .
O3 O 0.4289(10) 0.1739(9) 0.7489(6) 0.051(3) Uani 1 1 d . . .
N1 N 0.0713(9) 0.1036(7) 0.6964(5) 0.016(3) Uani 1 1 d . . .
N2 N -0.0986(9) 0.1289(7) 0.7251(5) 0.022(3) Uani 1 1 d U . .
C1 C 0.5333(13) 0.0384(12) 0.6284(8) 0.042(5) Uani 1 1 d . . .
C2 C 0.4903(13) 0.2290(12) 0.5819(9) 0.047(5) Uani 1 1 d . . .
C3 C 0.4159(13) 0.1646(11) 0.6944(8) 0.033(4) Uani 1 1 d . . .
C4 C 0.2387(11) 0.1125(11) 0.6302(7) 0.029(4) Uani 1 1 d . . .
C5 C 0.3033(11) 0.0371(10) 0.6002(7) 0.026(4) Uani 1 1 d U . .
H5 H 0.3176 -0.0343 0.6228 0.031 Uiso 1 1 calc R . .
C6 C 0.3503(12) 0.0588(11) 0.5373(7) 0.030(4) Uani 1 1 d . . .
H6 H 0.3946 0.0032 0.5181 0.036 Uiso 1 1 calc R . .
C7 C 0.3312(11) 0.1618(12) 0.5041(8) 0.037(4) Uani 1 1 d . . .
H7 H 0.3634 0.1792 0.4623 0.044 Uiso 1 1 calc R . .
C8 C 0.2620(12) 0.2405(10) 0.5346(7) 0.027(4) Uani 1 1 d U . .
H8 H 0.2463 0.3119 0.5118 0.032 Uiso 1 1 calc R . .
C9 C 0.2161(12) 0.2182(9) 0.5961(6) 0.024(4) Uani 1 1 d . . .
H9 H 0.1700 0.2732 0.6151 0.029 Uiso 1 1 calc R . .
C10 C 0.1928(11) 0.0854(9) 0.6999(6) 0.017(3) Uani 1 1 d . . .
H10A H 0.2307 0.0106 0.7207 0.020 Uiso 1 1 calc R . .
H10B H 0.2109 0.1286 0.7293 0.020 Uiso 1 1 calc R . .
C11 C -0.0021(12) 0.1460(9) 0.7448(7) 0.023(3) Uani 1 1 d U . .
C12 C -0.0892(12) 0.0806(10) 0.6696(7) 0.026(4) Uani 1 1 d . . .
H12 H -0.1461 0.0624 0.6483 0.032 Uiso 1 1 calc R . .
C13 C 0.0183(12) 0.0659(10) 0.6538(7) 0.030(4) Uani 1 1 d . . .
H13 H 0.0522 0.0340 0.6182 0.036 Uiso 1 1 calc R . .
C14 C -0.2065(13) 0.1557(11) 0.7587(8) 0.044(5) Uani 1 1 d . . .
H14A H -0.1911 0.1490 0.8071 0.066 Uiso 1 1 calc R . .
H14B H -0.2487 0.1076 0.7526 0.066 Uiso 1 1 calc R . .
H14C H -0.2510 0.2281 0.7387 0.066 Uiso 1 1 calc R . .
C15 C 0.0226(14) -0.0453(11) 0.8781(8) 0.053(5) Uani 1 1 d . . .
H15A H 0.0487 -0.0628 0.8350 0.080 Uiso 1 1 calc R . .
H15B H -0.0599 -0.0249 0.8769 0.080 Uiso 1 1 calc R . .
H15C H 0.0535 -0.1068 0.9149 0.080 Uiso 1 1 calc R . .
C16 C 0.0615(15) 0.0441(12) 0.8898(7) 0.042(5) Uani 1 1 d . . .
C17 C -0.0165(13) 0.1237(10) 0.9201(7) 0.034(4) Uani 1 1 d . . .
H17 H -0.0888 0.1184 0.9323 0.041 Uiso 1 1 calc R . .
C18 C 0.0212(14) 0.2134(10) 0.9310(6) 0.030(4) Uani 1 1 d . . .
H18 H -0.0275 0.2651 0.9516 0.036 Uiso 1 1 calc R . .
C19 C 0.1219(12) 0.2236(10) 0.9127(7) 0.025(4) Uani 1 1 d U . .
C20 C 0.1983(13) 0.1456(12) 0.8806(8) 0.040(4) Uani 1 1 d . . .
H20 H 0.2690 0.1520 0.8655 0.048 Uiso 1 1 calc R . .
C21 C 0.1613(14) 0.0607(13) 0.8732(7) 0.040(5) Uani 1 1 d . . .
H21 H 0.2125 0.0084 0.8542 0.048 Uiso 1 1 calc R . .
C22 C 0.1638(15) 0.3129(13) 0.9241(8) 0.056(5) Uani 1 1 d . . .
H22 H 0.2150 0.3258 0.8872 0.068 Uiso 1 1 calc R . .
C23 C 0.2343(18) 0.2830(14) 0.9924(10) 0.086(8) Uani 1 1 d . . .
H23A H 0.2378 0.3471 1.0057 0.129 Uiso 1 1 calc R . .
H23B H 0.3108 0.2392 0.9871 0.129 Uiso 1 1 calc R . .
H23C H 0.1987 0.2438 1.0273 0.129 Uiso 1 1 calc R . .
C24 C 0.0703(15) 0.4167(12) 0.9211(9) 0.067(6) Uani 1 1 d . . .
H24A H 0.0162 0.4285 0.8833 0.100 Uiso 1 1 calc R . .
H24B H 0.1034 0.4746 0.9146 0.100 Uiso 1 1 calc R . .
H24C H 0.0317 0.4133 0.9635 0.100 Uiso 1 1 calc R . .
Ru2 Ru 0.39451(9) 0.65621(8) 0.72683(6) 0.0213(3) Uani 1 1 d . . .
Cr2 Cr -0.12125(18) 0.71366(16) 0.76921(12) 0.0284(6) Uani 1 1 d . . .
Cl3 Cl 0.2268(3) 0.8109(2) 0.71004(17) 0.0247(9) Uani 1 1 d . . .
Cl4 Cl 0.4629(3) 0.7535(2) 0.62761(16) 0.0189(8) Uani 1 1 d . . .
O4 O 0.0552(9) 0.7043(8) 0.8724(6) 0.045(3) Uani 1 1 d . . .
O5 O -0.2603(10) 0.9155(8) 0.8076(6) 0.066(4) Uani 1 1 d . . .
O6 O -0.2191(9) 0.5910(8) 0.8811(5) 0.045(3) Uani 1 1 d . . .
N3 N 0.2134(9) 0.5741(8) 0.6739(5) 0.022(3) Uani 1 1 d U . .
N4 N 0.3532(10) 0.5489(8) 0.6131(6) 0.027(3) Uani 1 1 d . . .
C25 C -0.0132(13) 0.7094(11) 0.8321(8) 0.032(4) Uani 1 1 d U . .
C26 C -0.2042(13) 0.8366(12) 0.7932(9) 0.045(5) Uani 1 1 d . . .
C27 C -0.1817(12) 0.6372(10) 0.8384(8) 0.029(4) Uani 1 1 d U . .
C28 C 0.0159(11) 0.6436(10) 0.7063(6) 0.019(3) Uani 1 1 d U . .
C29 C -0.0265(13) 0.7569(11) 0.6802(7) 0.037(4) Uani 1 1 d . . .
H29 H 0.0226 0.7993 0.6750 0.045 Uiso 1 1 calc R . .
C30 C -0.1433(12) 0.8014(11) 0.6630(7) 0.038(4) Uani 1 1 d . . .
H30 H -0.1738 0.8750 0.6461 0.045 Uiso 1 1 calc R . .
C31 C -0.2163(11) 0.7359(10) 0.6709(7) 0.023(3) Uani 1 1 d . . .
H31 H -0.2939 0.7655 0.6567 0.028 Uiso 1 1 calc R . .
C32 C -0.1744(12) 0.6325(11) 0.6984(7) 0.032(4) Uani 1 1 d . . .
H32 H -0.2248 0.5915 0.7065 0.039 Uiso 1 1 calc R . .
C33 C -0.0578(11) 0.5823(11) 0.7160(7) 0.031(4) Uani 1 1 d . . .
H33 H -0.0304 0.5087 0.7339 0.038 Uiso 1 1 calc R . .
C34 C 0.1411(10) 0.5922(9) 0.7306(6) 0.018(3) Uani 1 1 d . . .
H34A H 0.1654 0.6385 0.7551 0.021 Uiso 1 1 calc R . .
H34B H 0.1497 0.5244 0.7626 0.021 Uiso 1 1 calc R . .
C35 C 0.3154(11) 0.5915(9) 0.6689(6) 0.019(3) Uani 1 1 d U . .
C36 C 0.2761(14) 0.5063(11) 0.5888(7) 0.034(4) Uani 1 1 d . . .
H36 H 0.2848 0.4749 0.5506 0.041 Uiso 1 1 calc R . .
C37 C 0.1883(11) 0.5168(9) 0.6281(7) 0.025(4) Uani 1 1 d . . .
H37 H 0.1249 0.4921 0.6260 0.029 Uiso 1 1 calc R . .
C38 C 0.4630(13) 0.5379(10) 0.5820(7) 0.036(4) Uani 1 1 d U . .
H38A H 0.4504 0.5639 0.5329 0.053 Uiso 1 1 calc R . .
H38B H 0.5081 0.4636 0.5917 0.053 Uiso 1 1 calc R . .
H38C H 0.5032 0.5788 0.6006 0.053 Uiso 1 1 calc R . .
C39 C 0.5017(14) 0.3916(10) 0.7596(8) 0.047(5) Uani 1 1 d U . .
H39A H 0.5411 0.3320 0.7958 0.070 Uiso 1 1 calc R . .
H39B H 0.5471 0.3923 0.7198 0.070 Uiso 1 1 calc R . .
H39C H 0.4285 0.3847 0.7478 0.070 Uiso 1 1 calc R . .
C40 C 0.4837(12) 0.4948(11) 0.7839(9) 0.043(5) Uani 1 1 d . . .
C41 C 0.3876(13) 0.5398(11) 0.8182(7) 0.029(4) Uani 1 1 d U . .
H41 H 0.3338 0.5032 0.8301 0.035 Uiso 1 1 calc R . .
C42 C 0.3721(12) 0.6364(14) 0.8344(7) 0.046(5) Uani 1 1 d . . .
H42 H 0.3055 0.6659 0.8556 0.055 Uiso 1 1 calc R . .
C43 C 0.4547(12) 0.6959(11) 0.8201(7) 0.036(4) Uani 1 1 d . . .
C44 C 0.5458(12) 0.6505(11) 0.7841(7) 0.031(4) Uani 1 1 d U . .
H44 H 0.5996 0.6872 0.7720 0.037 Uiso 1 1 calc R . .
C45 C 0.5629(13) 0.5533(11) 0.7647(7) 0.036(4) Uani 1 1 d . . .
H45 H 0.6256 0.5268 0.7395 0.043 Uiso 1 1 calc R . .
C46 C 0.4324(15) 0.7982(14) 0.8391(8) 0.059(6) Uani 1 1 d . . .
H46 H 0.3489 0.8269 0.8414 0.071 Uiso 1 1 calc R . .
C47 C 0.484(2) 0.7831(15) 0.9093(9) 0.090(8) Uani 1 1 d . . .
H47A H 0.4540 0.7345 0.9413 0.135 Uiso 1 1 calc R . .
H47B H 0.4650 0.8510 0.9227 0.135 Uiso 1 1 calc R . .
H47C H 0.5659 0.7539 0.9093 0.135 Uiso 1 1 calc R . .
C48 C 0.4694(14) 0.8796(11) 0.7883(8) 0.045(5) Uani 1 1 d . . .
H48A H 0.5499 0.8518 0.7817 0.067 Uiso 1 1 calc R . .
H48B H 0.4555 0.9441 0.8054 0.067 Uiso 1 1 calc R . .
H48C H 0.4264 0.8951 0.7451 0.067 Uiso 1 1 calc R . .
Cl5 Cl 0.8390(5) 0.0536(4) 0.5076(2) 0.0725(16) Uani 1 1 d . . .
Cl6 Cl 0.9344(5) 0.2275(3) 0.4804(2) 0.0670(15) Uani 1 1 d . . .
C49 C 0.8121(15) 0.1910(14) 0.4753(9) 0.067(6) Uani 1 1 d . . .
H49A H 0.7832 0.2090 0.4275 0.080 Uiso 1 1 calc R . .
H49B H 0.7535 0.2307 0.5013 0.080 Uiso 1 1 calc R . .
Cl7 Cl 0.7454(4) 0.3791(4) 0.6070(2) 0.0725(16) Uani 1 1 d . . .
Cl8 Cl 0.9279(4) 0.4673(3) 0.5658(2) 0.0518(13) Uani 1 1 d . . .
C50 C 0.8882(11) 0.3637(10) 0.6187(7) 0.029(4) Uani 1 1 d . . .
H50A H 0.9328 0.2957 0.6086 0.035 Uiso 1 1 calc R . .
H50B H 0.9057 0.3621 0.6665 0.035 Uiso 1 1 calc R . .
Cl9 Cl 0.7185(5) 0.0220(5) 0.9549(3) 0.0920(19) Uani 1 1 d D A .
Cl10 Cl 0.4829(7) 0.1470(18) 0.9227(5) 0.153(11) Uani 0.74(3) 1 d PD A 4
Cl11 Cl 0.489(3) 0.052(3) 0.9415(17) 0.125(14) Uani 0.26(3) 1 d PDU . 3
C51 C 0.6032(10) 0.0645(17) 0.8982(10) 0.096(8) Uani 1 1 d D . .
H51A H 0.5908 0.1389 0.8756 0.115 Uiso 1 1 calc R A 3
H51B H 0.6158 0.0219 0.8632 0.115 Uiso 1 1 calc R A 3
Cl12 Cl 0.6232(12) 0.3157(9) 0.9284(5) 0.104(5) Uani 0.524(10) 1 d PD B 1
Cl13 Cl 0.7640(8) 0.3886(10) 1.0049(4) 0.053(3) Uani 0.524(10) 1 d PD B 1
C53 C 0.687(4) 0.403(2) 0.950(3) 0.17(5) Uani 0.476(10) 1 d PD B 2
H53A H 0.6601 0.3872 0.9083 0.202 Uiso 0.476(10) 1 calc PR B 2
H53B H 0.7448 0.4387 0.9361 0.202 Uiso 0.476(10) 1 calc PR B 2
Cl14 Cl 0.7503(16) 0.2890(19) 1.0020(8) 0.208(15) Uani 0.476(10) 1 d PD B 2
Cl15 Cl 0.5792(10) 0.4876(7) 0.9767(5) 0.082(5) Uani 0.476(10) 1 d PD . 2
C52 C 0.687(3) 0.405(3) 0.9345(16) 0.046(14) Uani 0.524(10) 1 d PDU B 1
H52A H 0.6277 0.4742 0.9285 0.055 Uiso 0.524(10) 1 calc PR B 1
H52B H 0.7359 0.4098 0.8960 0.055 Uiso 0.524(10) 1 calc PR B 1

loop_
_atom_site_aniso_label
_atom_site_aniso_U_11
_atom_site_aniso_U_22
_atom_site_aniso_U_33
_atom_site_aniso_U_23
_atom_site_aniso_U_13
_atom_site_aniso_U_12
Ru1 0.0267(7) 0.0195(6) 0.0252(7) -0.0020(5) 0.0038(6) 0.0000(5)
Cr1 0.0210(13) 0.0193(12) 0.0316(13) 0.0006(10) 0.0039(11) -0.0036(10)
Cl1 0.021(2) 0.0220(18) 0.034(2) -0.0087(16) 0.0054(17) 0.0019(15)
Cl2 0.026(2) 0.0168(17) 0.0274(19) -0.0029(15) 0.0066(16) -0.0045(15)
O1 0.032(7) 0.065(8) 0.066(8) 0.008(7) 0.006(6) 0.009(6)
O2 0.057(9) 0.049(7) 0.084(10) 0.000(7) 0.005(7) -0.032(7)
O3 0.057(8) 0.063(8) 0.046(7) -0.021(7) -0.002(7) -0.031(7)
N1 0.013(6) 0.013(6) 0.022(6) 0.000(5) -0.004(5) -0.008(5)
N2 0.026(6) 0.006(5) 0.027(6) 0.001(4) 0.008(5) 0.000(4)
C1 0.020(9) 0.053(10) 0.038(9) 0.006(8) -0.006(8) 0.002(8)
C2 0.027(10) 0.023(9) 0.074(13) 0.011(9) -0.002(9) 0.005(7)
C3 0.040(10) 0.023(8) 0.042(10) 0.001(8) -0.009(9) -0.023(7)
C4 0.021(8) 0.041(9) 0.024(8) -0.006(7) 0.001(7) -0.012(7)
C5 0.013(6) 0.029(6) 0.027(6) -0.002(5) -0.005(5) 0.004(5)
C6 0.029(9) 0.036(9) 0.024(8) -0.006(7) 0.021(7) -0.007(7)
C7 0.013(8) 0.065(11) 0.038(9) -0.017(9) -0.003(7) -0.016(8)
C8 0.031(7) 0.016(6) 0.035(7) -0.010(5) -0.005(6) -0.007(5)
C9 0.036(9) 0.006(7) 0.026(8) -0.005(6) -0.005(7) 0.002(6)
C10 0.029(8) 0.010(6) 0.014(7) -0.004(5) 0.008(6) -0.010(6)
C11 0.021(7) 0.013(6) 0.032(7) 0.007(5) -0.007(6) -0.011(5)
C12 0.030(9) 0.018(8) 0.032(9) -0.001(7) -0.005(7) -0.010(7)
C13 0.030(9) 0.027(8) 0.031(9) -0.003(7) -0.001(8) -0.005(7)
C14 0.041(10) 0.038(9) 0.053(11) 0.007(8) 0.016(9) -0.024(8)
C15 0.058(12) 0.032(9) 0.057(12) 0.014(9) 0.009(10) -0.011(9)
C16 0.055(12) 0.037(10) 0.020(8) 0.011(7) -0.007(8) -0.004(9)
C17 0.044(10) 0.025(8) 0.036(9) -0.011(7) 0.011(8) -0.012(8)
C18 0.063(12) 0.010(7) 0.013(7) -0.006(6) -0.004(8) -0.003(7)
C19 0.030(7) 0.014(6) 0.030(7) -0.009(5) 0.005(6) -0.003(5)
C20 0.025(9) 0.040(10) 0.051(11) 0.001(8) -0.013(8) -0.010(8)
C21 0.042(11) 0.047(10) 0.021(8) 0.006(8) 0.010(8) -0.007(9)
C22 0.051(12) 0.061(12) 0.041(10) -0.014(9) -0.001(9) 0.009(10)
C23 0.12(2) 0.054(12) 0.073(14) -0.021(11) -0.036(14) -0.001(13)
C24 0.069(14) 0.036(10) 0.065(13) 0.010(9) -0.013(11) 0.015(9)
Ru2 0.0149(6) 0.0158(6) 0.0273(7) 0.0024(5) 0.0041(5) -0.0006(5)
Cr2 0.0156(13) 0.0214(12) 0.0427(15) -0.0027(11) 0.0024(11) -0.0003(10)
Cl3 0.0142(18) 0.0125(16) 0.040(2) -0.0010(15) -0.0002(16) 0.0039(14)
Cl4 0.0204(19) 0.0105(15) 0.0241(18) 0.0004(14) 0.0075(15) -0.0049(14)
O4 0.040(7) 0.044(6) 0.060(7) -0.035(6) -0.010(6) -0.009(6)
O5 0.062(9) 0.028(6) 0.098(10) -0.036(7) 0.010(8) 0.017(6)
O6 0.043(7) 0.053(7) 0.043(7) -0.003(6) 0.016(6) -0.025(6)
N3 0.024(6) 0.008(5) 0.028(6) 0.003(4) -0.003(5) 0.001(4)
N4 0.025(7) 0.018(6) 0.039(7) -0.005(6) 0.003(6) -0.007(6)
C25 0.035(6) 0.029(5) 0.037(5) -0.012(4) -0.001(4) -0.016(4)
C26 0.027(10) 0.040(10) 0.067(12) -0.009(9) -0.001(9) -0.010(8)
C27 0.028(7) 0.019(6) 0.043(7) -0.016(6) 0.004(6) -0.007(5)
C28 0.014(6) 0.020(6) 0.026(6) -0.003(5) 0.000(5) -0.012(5)
C29 0.030(9) 0.030(8) 0.037(9) 0.003(7) -0.003(8) 0.006(7)
C30 0.031(9) 0.024(8) 0.044(10) 0.006(7) 0.003(8) 0.003(7)
C31 0.013(8) 0.024(8) 0.038(9) -0.010(7) -0.002(7) -0.009(6)
C32 0.021(9) 0.035(9) 0.044(10) -0.006(8) 0.018(7) -0.015(7)
C33 0.015(8) 0.024(8) 0.047(10) -0.001(7) 0.006(7) 0.000(7)
C34 0.010(7) 0.009(6) 0.029(8) 0.001(6) -0.006(6) 0.001(5)
C35 0.015(5) 0.013(4) 0.022(5) 0.002(4) 0.004(4) 0.004(4)
C36 0.049(11) 0.026(8) 0.021(8) 0.001(7) 0.006(8) -0.006(8)
C37 0.018(8) 0.010(7) 0.043(9) 0.005(7) 0.005(7) -0.008(6)
C38 0.049(8) 0.018(6) 0.044(7) -0.011(6) 0.017(7) -0.014(6)
C39 0.049(8) 0.025(7) 0.057(8) 0.002(6) -0.002(7) -0.001(6)
C40 0.020(9) 0.031(9) 0.070(12) 0.011(9) 0.002(9) -0.010(7)
C41 0.031(5) 0.029(5) 0.031(5) -0.004(4) 0.000(4) -0.016(4)
C42 0.007(8) 0.092(14) 0.016(8) 0.011(8) 0.006(6) 0.002(9)
C43 0.026(9) 0.031(9) 0.036(9) 0.006(7) 0.017(8) 0.002(7)
C44 0.016(6) 0.044(7) 0.030(7) 0.008(6) -0.001(6) -0.016(6)
C45 0.029(9) 0.025(9) 0.045(10) -0.010(7) 0.006(8) 0.005(7)
C46 0.055(13) 0.075(13) 0.033(10) -0.009(10) 0.020(9) -0.002(11)
C47 0.18(3) 0.057(12) 0.043(12) -0.012(10) -0.026(14) -0.045(15)
C48 0.046(11) 0.034(9) 0.052(11) -0.012(8) -0.007(9) -0.007(8)
Cl5 0.108(5) 0.068(3) 0.050(3) -0.001(3) -0.015(3) -0.048(3)
Cl6 0.099(4) 0.047(3) 0.050(3) 0.005(2) 0.013(3) -0.025(3)
C49 0.055(13) 0.086(14) 0.046(11) -0.008(10) -0.020(10) -0.006(11)
Cl7 0.029(3) 0.118(4) 0.058(3) 0.005(3) 0.002(2) -0.021(3)
Cl8 0.056(3) 0.051(3) 0.047(3) 0.012(2) -0.010(2) -0.030(2)
C50 0.024(8) 0.035(8) 0.029(8) 0.007(7) -0.009(7) -0.020(7)
Cl9 0.072(4) 0.120(5) 0.068(4) 0.006(3) -0.006(3) -0.022(4)
Cl10 0.047(6) 0.33(3) 0.074(7) -0.081(11) 0.006(5) -0.021(8)
Cl11 0.125(15) 0.123(15) 0.125(15) -0.026(6) 0.009(5) -0.036(6)
C51 0.077(17) 0.17(2) 0.078(16) -0.064(16) 0.040(14) -0.063(17)
Cl12 0.160(13) 0.119(10) 0.050(6) 0.016(6) 0.007(7) -0.094(9)
Cl13 0.045(6) 0.083(8) 0.028(5) -0.001(5) 0.005(4) -0.022(6)
C53 0.25(10) 0.06(4) 0.26(11) -0.10(6) 0.18(9) -0.10(5)
Cl14 0.138(15) 0.22(2) 0.096(11) 0.094(13) 0.085(11) 0.118(15)
Cl15 0.097(9) 0.049(6) 0.072(8) 0.014(5) 0.042(7) 0.001(6)
C52 0.048(16) 0.045(17) 0.048(15) -0.018(10) 0.001(9) -0.013(10)

loop_
_atom_type_symbol
_atom_type_description
_atom_type_scat_dispersion_real
_atom_type_scat_dispersion_imag
_atom_type_scat_source
C C 0.0033 0.0016 'International Tables Vol C Tables 4.2.6.8 and 6.1.1.4'
H H 0.0000 0.0000 'International Tables Vol C Tables 4.2.6.8 and 6.1.1.4'
N N 0.0061 0.0033 'International Tables Vol C Tables 4.2.6.8 and 6.1.1.4'
O O 0.0106 0.0060 'International Tables Vol C Tables 4.2.6.8 and 6.1.1.4'
Cl Cl 0.1484 0.1585 'International Tables Vol C Tables 4.2.6.8 and 6.1.1.4'
Cr Cr 0.3209 0.6236 'International Tables Vol C Tables 4.2.6.8 and 6.1.1.4'
Ru Ru -1.2594 0.8363 'International Tables Vol C Tables 4.2.6.8 and 6.1.1.4'

loop_
_geom_angle_atom_site_label_1
_geom_angle_atom_site_label_2
_geom_angle_atom_site_label_3
_geom_angle
_geom_angle_site_symmetry_3
C11 Ru1 C21 96.1(6) .
C11 Ru1 C20 124.2(6) .
C21 Ru1 C20 37.7(5) .
C11 Ru1 C18 150.1(6) .
C21 Ru1 C18 78.2(5) .
C20 Ru1 C18 67.2(6) .
C11 Ru1 C17 111.3(5) .
C21 Ru1 C17 66.3(5) .
C20 Ru1 C17 81.4(6) .
C18 Ru1 C17 39.4(5) .
C11 Ru1 C19 162.7(5) .
C21 Ru1 C19 67.5(6) .
C20 Ru1 C19 38.8(5) .
C18 Ru1 C19 35.4(5) .
C17 Ru1 C19 68.2(6) .
C11 Ru1 C16 88.6(5) .
C21 Ru1 C16 36.0(6) .
C20 Ru1 C16 68.3(6) .
C18 Ru1 C16 69.5(5) .
C17 Ru1 C16 38.4(5) .
C19 Ru1 C16 81.1(6) .
C11 Ru1 Cl2 88.5(4) .
C21 Ru1 Cl2 111.6(5) .
C20 Ru1 Cl2 86.2(4) .
C18 Ru1 Cl2 121.0(4) .
C17 Ru1 Cl2 160.1(4) .
C19 Ru1 Cl2 92.5(4) .
C16 Ru1 Cl2 146.7(5) .
C11 Ru1 Cl1 90.0(4) .
C21 Ru1 Cl1 161.8(4) .
C20 Ru1 Cl1 144.6(5) .
C18 Ru1 Cl1 88.0(4) .
C17 Ru1 Cl1 95.5(4) .
C19 Ru1 Cl1 107.3(3) .
C16 Ru1 Cl1 127.6(5) .
Cl2 Ru1 Cl1 85.61(12) .
C1 Cr1 C2 85.6(7) .
C1 Cr1 C3 86.9(7) .
C2 Cr1 C3 87.1(8) .
C1 Cr1 C5 94.1(6) .
C2 Cr1 C5 158.9(7) .
C3 Cr1 C5 114.0(6) .
C1 Cr1 C8 150.1(6) .
C2 Cr1 C8 93.6(6) .
C3 Cr1 C8 123.0(6) .
C5 Cr1 C8 76.3(5) .
C1 Cr1 C6 89.9(6) .
C2 Cr1 C6 121.6(7) .
C3 Cr1 C6 150.8(6) .
C5 Cr1 C6 37.4(5) .
C8 Cr1 C6 65.1(5) .
C1 Cr1 C4 120.9(6) .
C2 Cr1 C4 153.2(6) .
C3 Cr1 C4 90.5(6) .
C5 Cr1 C4 35.8(5) .
C8 Cr1 C4 65.7(5) .
C6 Cr1 C4 66.5(5) .
C1 Cr1 C7 113.0(6) .
C2 Cr1 C7 94.7(7) .
C3 Cr1 C7 160.1(6) .
C5 Cr1 C7 66.0(5) .
C8 Cr1 C7 37.1(5) .
C6 Cr1 C7 36.0(5) .
C4 Cr1 C7 79.0(5) .
C1 Cr1 C9 157.6(6) .
C2 Cr1 C9 116.8(5) .
C3 Cr1 C9 94.8(6) .
C5 Cr1 C9 64.8(5) .
C8 Cr1 C9 36.2(4) .
C6 Cr1 C9 77.8(5) .
C4 Cr1 C9 36.9(5) .
C7 Cr1 C9 66.7(5) .
C13 N1 C11 111.9(12) .
C13 N1 C10 123.4(11) .
C11 N1 C10 123.8(11) .
C11 N2 C12 114.9(12) .
C11 N2 C14 124.8(12) .
C12 N2 C14 120.3(13) .
O1 C1 Cr1 178.0(14) .
O2 C2 Cr1 175.9(15) .
O3 C3 Cr1 176.7(14) .
C5 C4 C9 118.1(13) .
C5 C4 C10 121.7(12) .
C9 C4 C10 120.2(12) .
C5 C4 Cr1 70.8(9) .
C9 C4 Cr1 72.0(8) .
C10 C4 Cr1 127.3(9) .
C4 C5 C6 123.5(13) .
C4 C5 Cr1 73.4(9) .
C6 C5 Cr1 72.6(9) .
C4 C5 H5 118.3 .
C6 C5 H5 118.3 .
Cr1 C5 H5 128.1 .
C7 C6 C5 119.1(13) .
C7 C6 Cr1 72.2(9) .
C5 C6 Cr1 70.1(8) .
C7 C6 H6 120.4 .
C5 C6 H6 120.4 .
Cr1 C6 H6 129.6 .
C6 C7 C8 117.5(14) .
C6 C7 Cr1 71.7(9) .
C8 C7 Cr1 70.8(8) .
C6 C7 H7 121.2 .
C8 C7 H7 121.2 .
Cr1 C7 H7 128.3 .
C9 C8 C7 122.8(13) .
C9 C8 Cr1 72.8(8) .
C7 C8 Cr1 72.1(8) .
C9 C8 H8 118.6 .
C7 C8 H8 118.6 .
Cr1 C8 H8 129.1 .
C8 C9 C4 119.0(12) .
C8 C9 Cr1 71.0(8) .
C4 C9 Cr1 71.1(8) .
C8 C9 H9 120.5 .
C4 C9 H9 120.5 .
Cr1 C9 H9 129.7 .
N1 C10 C4 112.5(10) .
N1 C10 H10A 109.1 .
C4 C10 H10A 109.1 .
N1 C10 H10B 109.1 .
C4 C10 H10B 109.1 .
H10A C10 H10B 107.8 .
N2 C11 N1 99.7(11) .
N2 C11 Ru1 131.7(10) .
N1 C11 Ru1 128.5(10) .
C13 C12 N2 104.1(13) .
C13 C12 H12 127.9 .
N2 C12 H12 127.9 .
C12 C13 N1 109.4(13) .
C12 C13 H13 125.3 .
N1 C13 H13 125.3 .
N2 C14 H14A 109.5 .
N2 C14 H14B 109.5 .
H14A C14 H14B 109.5 .
N2 C14 H14C 109.5 .
H14A C14 H14C 109.5 .
H14B C14 H14C 109.5 .
C16 C15 H15A 109.5 .
C16 C15 H15B 109.5 .
H15A C15 H15B 109.5 .
C16 C15 H15C 109.5 .
H15A C15 H15C 109.5 .
H15B C15 H15C 109.5 .
C21 C16 C17 116.0(16) .
C21 C16 C15 126.5(16) .
C17 C16 C15 117.4(15) .
C21 C16 Ru1 69.0(9) .
C17 C16 Ru1 70.2(8) .
C15 C16 Ru1 129.5(10) .
C16 C17 C18 117.7(14) .
C16 C17 Ru1 71.4(8) .
C18 C17 Ru1 70.0(7) .
C16 C17 H17 121.2 .
C18 C17 H17 121.2 .
Ru1 C17 H17 129.7 .
C19 C18 C17 122.1(13) .
C19 C18 Ru1 72.6(9) .
C17 C18 Ru1 70.5(7) .
C19 C18 H18 118.9 .
C17 C18 H18 118.9 .
Ru1 C18 H18 130.7 .
C18 C19 C20 120.1(14) .
C18 C19 C22 123.5(13) .
C20 C19 C22 116.4(14) .
C18 C19 Ru1 72.0(9) .
C20 C19 Ru1 69.5(8) .
C22 C19 Ru1 131.6(10) .
C21 C20 C19 116.1(14) .
C21 C20 Ru1 69.9(9) .
C19 C20 Ru1 71.7(8) .
C21 C20 H20 122.0 .
C19 C20 H20 122.0 .
Ru1 C20 H20 128.3 .
C16 C21 C20 128.0(16) .
C16 C21 Ru1 75.1(9) .
C20 C21 Ru1 72.4(8) .
C16 C21 H21 116.0 .
C20 C21 H21 116.0 .
Ru1 C21 H21 129.7 .
C19 C22 C24 114.2(15) .
C19 C22 C23 111.7(14) .
C24 C22 C23 108.9(15) .
C19 C22 H22 107.2 .
C24 C22 H22 107.2 .
C23 C22 H22 107.2 .
C22 C23 H23A 109.5 .
C22 C23 H23B 109.5 .
H23A C23 H23B 109.5 .
C22 C23 H23C 109.5 .
H23A C23 H23C 109.5 .
H23B C23 H23C 109.5 .
C22 C24 H24A 109.5 .
C22 C24 H24B 109.5 .
H24A C24 H24B 109.5 .
C22 C24 H24C 109.5 .
H24A C24 H24C 109.5 .
H24B C24 H24C 109.5 .
C35 Ru2 C42 120.7(6) .
C35 Ru2 C45 112.5(5) .
C42 Ru2 C45 80.6(5) .
C35 Ru2 C41 92.1(5) .
C42 Ru2 C41 36.9(5) .
C45 Ru2 C41 68.5(6) .
C35 Ru2 C44 150.0(5) .
C42 Ru2 C44 67.6(5) .
C45 Ru2 C44 37.7(5) .
C41 Ru2 C44 79.9(5) .
C35 Ru2 C40 88.1(6) .
C42 Ru2 C40 67.3(6) .
C45 Ru2 C40 38.3(5) .
C41 Ru2 C40 37.5(5) .
C44 Ru2 C40 68.0(6) .
C35 Ru2 C43 159.6(5) .
C42 Ru2 C43 39.0(5) .
C45 Ru2 C43 67.9(5) .
C41 Ru2 C43 68.7(5) .
C44 Ru2 C43 36.5(5) .
C40 Ru2 C43 80.7(6) .
C35 Ru2 Cl3 88.9(3) .
C42 Ru2 Cl3 87.9(4) .
C45 Ru2 Cl3 158.6(4) .
C41 Ru2 Cl3 111.6(4) .
C44 Ru2 Cl3 121.0(4) .
C40 Ru2 Cl3 148.7(4) .
C43 Ru2 Cl3 91.9(4) .
C35 Ru2 Cl4 92.4(4) .
C42 Ru2 Cl4 146.0(5) .
C45 Ru2 Cl4 94.1(4) .
C41 Ru2 Cl4 162.4(4) .
C44 Ru2 Cl4 87.7(4) .
C40 Ru2 Cl4 125.8(4) .
C43 Ru2 Cl4 107.9(4) .
Cl3 Ru2 Cl4 85.45(11) .
C25 Cr2 C26 85.8(7) .
C25 Cr2 C27 87.5(7) .
C26 Cr2 C27 89.7(7) .
C25 Cr2 C32 146.7(6) .
C26 Cr2 C32 127.3(6) .
C27 Cr2 C32 88.8(6) .
C25 Cr2 C30 125.9(6) .
C26 Cr2 C30 88.2(6) .
C27 Cr2 C30 146.2(6) .
C32 Cr2 C30 66.3(5) .
C25 Cr2 C29 95.1(6) .
C26 Cr2 C29 107.7(6) .
C27 Cr2 C29 162.6(6) .
C32 Cr2 C29 79.5(6) .
C30 Cr2 C29 37.3(5) .
C25 Cr2 C33 110.0(6) .
C26 Cr2 C33 163.7(6) .
C27 Cr2 C33 94.9(6) .
C32 Cr2 C33 37.5(5) .
C30 Cr2 C33 79.4(5) .
C29 Cr2 C33 68.0(5) .
C25 Cr2 C28 88.9(6) .
C26 Cr2 C28 144.9(6) .
C27 Cr2 C28 124.8(5) .
C32 Cr2 C28 66.5(5) .
C30 Cr2 C28 67.3(5) .
C29 Cr2 C28 38.3(4) .
C33 Cr2 C28 36.7(5) .
C25 Cr2 C31 162.4(6) .
C26 Cr2 C31 97.9(6) .
C27 Cr2 C31 109.6(6) .
C32 Cr2 C31 35.3(4) .
C30 Cr2 C31 37.7(5) .
C29 Cr2 C31 67.4(5) .
C33 Cr2 C31 65.9(5) .
C28 Cr2 C31 78.3(5) .
C35 N3 C37 116.0(11) .
C35 N3 C34 123.6(12) .
C37 N3 C34 119.3(11) .
C35 N4 C36 112.0(12) .
C35 N4 C38 128.5(13) .
C36 N4 C38 119.4(12) .
O4 C25 Cr2 178.5(13) .
O5 C26 Cr2 178.0(15) .
O6 C27 Cr2 179.4(13) .
C33 C28 C29 120.7(12) .
C33 C28 C34 119.3(11) .
C29 C28 C34 119.7(12) .
C33 C28 Cr2 71.6(8) .
C29 C28 Cr2 70.6(8) .
C34 C28 Cr2 125.2(9) .
C30 C29 C28 117.6(14) .
C30 C29 Cr2 71.0(9) .
C28 C29 Cr2 71.1(8) .
C30 C29 H29 121.2 .
C28 C29 H29 121.2 .
Cr2 C29 H29 128.8 .
C29 C30 C31 120.4(12) .
C29 C30 Cr2 71.7(8) .
C31 C30 Cr2 72.5(8) .
C29 C30 H30 119.8 .
C31 C30 H30 119.8 .
Cr2 C30 H30 128.2 .
C32 C31 C30 119.8(13) .
C32 C31 Cr2 70.4(9) .
C30 C31 Cr2 69.9(8) .
C32 C31 H31 120.1 .
C30 C31 H31 120.1 .
Cr2 C31 H31 132.6 .
C31 C32 C33 122.7(14) .
C31 C32 Cr2 74.3(9) .
C33 C32 Cr2 72.3(9) .
C31 C32 H32 118.6 .
C33 C32 H32 118.6 .
Cr2 C32 H32 126.9 .
C28 C33 C32 118.6(12) .
C28 C33 Cr2 71.7(8) .
C32 C33 Cr2 70.2(8) .
C28 C33 H33 120.7 .
C32 C33 H33 120.7 .
Cr2 C33 H33 129.7 .
N3 C34 C28 111.6(10) .
N3 C34 H34A 109.3 .
C28 C34 H34A 109.3 .
N3 C34 H34B 109.3 .
C28 C34 H34B 109.3 .
H34A C34 H34B 108.0 .
N3 C35 N4 100.1(12) .
N3 C35 Ru2 130.8(10) .
N4 C35 Ru2 129.1(10) .
C37 C36 N4 109.0(14) .
C37 C36 H36 125.5 .
N4 C36 H36 125.5 .
C36 C37 N3 102.7(13) .
C36 C37 H37 128.6 .
N3 C37 H37 128.6 .
N4 C38 H38A 109.5 .
N4 C38 H38B 109.5 .
H38A C38 H38B 109.5 .
N4 C38 H38C 109.5 .
H38A C38 H38C 109.5 .
H38B C38 H38C 109.5 .
C40 C39 H39A 109.5 .
C40 C39 H39B 109.5 .
H39A C39 H39B 109.5 .
C40 C39 H39C 109.5 .
H39A C39 H39C 109.5 .
H39B C39 H39C 109.5 .
C41 C40 C45 118.8(14) .
C41 C40 C39 123.0(14) .
C45 C40 C39 117.9(14) .
C41 C40 Ru2 70.3(8) .
C45 C40 Ru2 69.7(7) .
C39 C40 Ru2 126.9(11) .
C42 C41 C40 120.4(14) .
C42 C41 Ru2 70.4(8) .
C40 C41 Ru2 72.2(8) .
C42 C41 H41 119.8 .
C40 C41 H41 119.8 .
Ru2 C41 H41 130.1 .
C41 C42 C43 122.9(14) .
C41 C42 Ru2 72.7(9) .
C43 C42 Ru2 74.0(8) .
C41 C42 H42 118.6 .
C43 C42 H42 118.6 .
Ru2 C42 H42 126.9 .
C44 C43 C46 125.4(15) .
C44 C43 C42 114.7(14) .
C46 C43 C42 119.7(14) .
C44 C43 Ru2 69.2(9) .
C46 C43 Ru2 129.8(10) .
C42 C43 Ru2 67.0(9) .
C43 C44 C45 124.0(14) .
C43 C44 Ru2 74.3(9) .
C45 C44 Ru2 70.9(9) .
C43 C44 H44 118.0 .
C45 C44 H44 118.0 .
Ru2 C44 H44 129.5 .
C44 C45 C40 119.1(14) .
C44 C45 Ru2 71.4(8) .
C40 C45 Ru2 72.1(8) .
C44 C45 H45 120.4 .
C40 C45 H45 120.4 .
Ru2 C45 H45 128.2 .
C43 C46 C47 109.9(14) .
C43 C46 C48 114.1(13) .
C47 C46 C48 111.5(17) .
C43 C46 H46 107.0 .
C47 C46 H46 107.0 .
C48 C46 H46 107.0 .
C46 C47 H47A 109.5 .
C46 C47 H47B 109.5 .
H47A C47 H47B 109.5 .
C46 C47 H47C 109.5 .
H47A C47 H47C 109.5 .
H47B C47 H47C 109.5 .
C46 C48 H48A 109.5 .
C46 C48 H48B 109.5 .
H48A C48 H48B 109.5 .
C46 C48 H48C 109.5 .
H48A C48 H48C 109.5 .
H48B C48 H48C 109.5 .
Cl6 C49 Cl5 111.0(9) .
Cl6 C49 H49A 109.4 .
Cl5 C49 H49A 109.4 .
Cl6 C49 H49B 109.4 .
Cl5 C49 H49B 109.4 .
H49A C49 H49B 108.0 .
Cl7 C50 Cl8 111.7(7) .
Cl7 C50 H50A 109.3 .
Cl8 C50 H50A 109.3 .
Cl7 C50 H50B 109.3 .
Cl8 C50 H50B 109.3 .
H50A C50 H50B 107.9 .
C51 Cl11 Cl11 121(3) 2_657
Cl11 C51 Cl10 43.1(11) .
Cl11 C51 Cl9 108.1(17) .
Cl10 C51 Cl9 115.8(12) .
Cl11 C51 H51A 110.1 .
Cl10 C51 H51A 67.8 .
Cl9 C51 H51A 110.1 .
Cl11 C51 H51B 110.1 .
Cl10 C51 H51B 132.2 .
Cl9 C51 H51B 110.1 .
H51A C51 H51B 108.4 .
Cl14 C53 Cl15 118(2) .
Cl14 C53 H53A 107.8 .
Cl15 C53 H53A 107.8 .
Cl14 C53 H53B 107.8 .
Cl15 C53 H53B 107.8 .
H53A C53 H53B 107.1 .
C53 Cl15 Cl15 147(2) 2_667
Cl12 C52 Cl13 118(2) .
Cl12 C52 H52A 107.7 .
Cl13 C52 H52A 107.7 .
Cl12 C52 H52B 107.7 .
Cl13 C52 H52B 107.7 .
H52A C52 H52B 107.1 .

loop_
_geom_bond_atom_site_label_1
_geom_bond_atom_site_label_2
_geom_bond_distance
_geom_bond_site_symmetry_2
Ru1 C11 2.033(15) .
Ru1 C21 2.153(14) .
Ru1 C20 2.184(15) .
Ru1 C18 2.206(13) .
Ru1 C17 2.214(14) .
Ru1 C19 2.214(15) .
Ru1 C16 2.229(14) .
Ru1 Cl2 2.438(4) .
Ru1 Cl1 2.455(3) .
Cr1 C1 1.802(14) .
Cr1 C2 1.832(18) .
Cr1 C3 1.850(18) .
Cr1 C5 2.186(15) .
Cr1 C8 2.209(13) .
Cr1 C6 2.219(15) .
Cr1 C4 2.219(14) .
Cr1 C7 2.226(15) .
Cr1 C9 2.231(14) .
O1 C1 1.213(15) .
O2 C2 1.187(17) .
O3 C3 1.155(17) .
N1 C13 1.357(17) .
N1 C11 1.427(16) .
N1 C10 1.458(15) .
N2 C11 1.366(16) .
N2 C12 1.404(16) .
N2 C14 1.482(17) .
C4 C5 1.353(18) .
C4 C9 1.408(17) .
C4 C10 1.534(17) .
C5 C6 1.411(17) .
C5 H5 0.9500 .
C6 C7 1.375(19) .
C6 H6 0.9500 .
C7 C8 1.412(18) .
C7 H7 0.9500 .
C8 C9 1.380(18) .
C8 H8 0.9500 .
C9 H9 0.9500 .
C10 H10A 0.9900 .
C10 H10B 0.9900 .
C12 C13 1.339(19) .
C12 H12 0.9500 .
C13 H13 0.9500 .
C14 H14A 0.9800 .
C14 H14B 0.9800 .
C14 H14C 0.9800 .
C15 C16 1.50(2) .
C15 H15A 0.9800 .
C15 H15B 0.9800 .
C15 H15C 0.9800 .
C16 C21 1.35(2) .
C16 C17 1.46(2) .
C17 C18 1.491(19) .
C17 H17 0.9500 .
C18 C19 1.342(19) .
C18 H18 0.9500 .
C19 C20 1.461(19) .
C19 C22 1.52(2) .
C20 C21 1.40(2) .
C20 H20 0.9500 .
C21 H21 0.9500 .
C22 C24 1.53(2) .
C22 C23 1.56(2) .
C22 H22 1.0000 .
C23 H23A 0.9800 .
C23 H23B 0.9800 .
C23 H23C 0.9800 .
C24 H24A 0.9800 .
C24 H24B 0.9800 .
C24 H24C 0.9800 .
Ru2 C35 2.022(15) .
Ru2 C42 2.165(14) .
Ru2 C45 2.188(14) .
Ru2 C41 2.194(13) .
Ru2 C44 2.194(14) .
Ru2 C40 2.220(14) .
Ru2 C43 2.260(17) .
Ru2 Cl3 2.455(3) .
Ru2 Cl4 2.462(3) .
Cr2 C25 1.841(17) .
Cr2 C26 1.848(16) .
Cr2 C27 1.859(16) .
Cr2 C32 2.197(16) .
Cr2 C30 2.210(14) .
Cr2 C29 2.218(15) .
Cr2 C33 2.224(14) .
Cr2 C28 2.225(13) .
Cr2 C31 2.244(14) .
O4 C25 1.161(16) .
O5 C26 1.188(17) .
O6 C27 1.142(16) .
N3 C35 1.359(16) .
N3 C37 1.420(17) .
N3 C34 1.470(16) .
N4 C35 1.393(16) .
N4 C36 1.400(18) .
N4 C38 1.480(17) .
C28 C33 1.401(18) .
C28 C29 1.458(17) .
C28 C34 1.544(16) .
C29 C30 1.415(19) .
C29 H29 0.9500 .
C30 C31 1.438(19) .
C30 H30 0.9500 .
C31 C32 1.347(17) .
C31 H31 0.9500 .
C32 C33 1.420(18) .
C32 H32 0.9500 .
C33 H33 0.9500 .
C34 H34A 0.9900 .
C34 H34B 0.9900 .
C36 C37 1.337(18) .
C36 H36 0.9500 .
C37 H37 0.9500 .
C38 H38A 0.9800 .
C38 H38B 0.9800 .
C38 H38C 0.9800 .
C39 C40 1.54(2) .
C39 H39A 0.9800 .
C39 H39B 0.9800 .
C39 H39C 0.9800 .
C40 C41 1.42(2) .
C40 C45 1.45(2) .
C41 C42 1.38(2) .
C41 H41 0.9500 .
C42 C43 1.48(2) .
C42 H42 0.9500 .
C43 C44 1.398(19) .
C43 C46 1.47(2) .
C44 C45 1.417(19) .
C44 H44 0.9500 .
C45 H45 0.9500 .
C46 C47 1.51(2) .
C46 C48 1.52(2) .
C46 H46 1.0000 .
C47 H47A 0.9800 .
C47 H47B 0.9800 .
C47 H47C 0.9800 .
C48 H48A 0.9800 .
C48 H48B 0.9800 .
C48 H48C 0.9800 .
Cl5 C49 1.782(18) .
Cl6 C49 1.747(19) .
C49 H49A 0.9900 .
C49 H49B 0.9900 .
Cl7 C50 1.740(14) .
Cl8 C50 1.779(13) .
C50 H50A 0.9900 .
C50 H50B 0.9900 .
Cl9 C51 1.725(14) .
Cl10 C51 1.724(15) .
Cl11 C51 1.694(19) .
Cl11 Cl11 2.46(7) 2_657
C51 H51A 0.9900 .
C51 H51B 0.9900 .
Cl12 C52 1.66(2) .
Cl13 C52 1.665(19) .
C53 Cl14 1.66(2) .
C53 Cl15 1.66(2) .
C53 H53A 0.9900 .
C53 H53B 0.9900 .
Cl15 Cl15 2.14(2) 2_667
C52 H52A 0.9900 .
C52 H52B 0.9900 .

loop_
_geom_torsion_atom_site_label_1
_geom_torsion_atom_site_label_2
_geom_torsion_atom_site_label_3
_geom_torsion_atom_site_label_4
_geom_torsion
_geom_torsion_site_symmetry_1
_geom_torsion_site_symmetry_4
C2 Cr1 C1 O1 -46(47) . .
C3 Cr1 C1 O1 -133(47) . .
C5 Cr1 C1 O1 113(47) . .
C8 Cr1 C1 O1 44(48) . .
C6 Cr1 C1 O1 76(47) . .
C4 Cr1 C1 O1 138(47) . .
C7 Cr1 C1 O1 48(47) . .
C9 Cr1 C1 O1 132(46) . .
C1 Cr1 C2 O2 -44(22) . .
C3 Cr1 C2 O2 43(22) . .
C5 Cr1 C2 O2 -134(22) . .
C8 Cr1 C2 O2 166(22) . .
C6 Cr1 C2 O2 -131(22) . .
C4 Cr1 C2 O2 129(21) . .
C7 Cr1 C2 O2 -156(22) . .
C9 Cr1 C2 O2 137(22) . .
C1 Cr1 C3 O3 -5(26) . .
C2 Cr1 C3 O3 -91(26) . .
C5 Cr1 C3 O3 88(26) . .
C8 Cr1 C3 O3 177(100) . .
C6 Cr1 C3 O3 79(26) . .
C4 Cr1 C3 O3 116(26) . .
C7 Cr1 C3 O3 173(25) . .
C9 Cr1 C3 O3 152(26) . .
C1 Cr1 C4 C5 -46.5(11) . .
C2 Cr1 C4 C5 142.4(15) . .
C3 Cr1 C4 C5 -133.1(8) . .
C8 Cr1 C4 C5 100.4(9) . .
C6 Cr1 C4 C5 28.3(8) . .
C7 Cr1 C4 C5 63.9(8) . .
C9 Cr1 C4 C5 129.6(12) . .
C1 Cr1 C4 C9 -176.1(9) . .
C2 Cr1 C4 C9 12.8(19) . .
C3 Cr1 C4 C9 97.3(9) . .
C5 Cr1 C4 C9 -129.6(12) . .
C8 Cr1 C4 C9 -29.2(8) . .
C6 Cr1 C4 C9 -101.3(9) . .
C7 Cr1 C4 C9 -65.7(8) . .
C1 Cr1 C4 C10 69.3(13) . .
C2 Cr1 C4 C10 -101.9(17) . .
C3 Cr1 C4 C10 -17.4(12) . .
C5 Cr1 C4 C10 115.7(15) . .
C8 Cr1 C4 C10 -143.8(13) . .
C6 Cr1 C4 C10 144.1(12) . .
C7 Cr1 C4 C10 179.6(12) . .
C9 Cr1 C4 C10 -114.7(15) . .
C9 C4 C5 C6 1(2) . .
C10 C4 C5 C6 -177.7(13) . .
Cr1 C4 C5 C6 -55.2(13) . .
C9 C4 C5 Cr1 56.2(12) . .
C10 C4 C5 Cr1 -122.6(13) . .
C1 Cr1 C5 C4 141.4(9) . .
C2 Cr1 C5 C4 -130.2(15) . .
C3 Cr1 C5 C4 53.0(9) . .
C8 Cr1 C5 C4 -67.3(8) . .
C6 Cr1 C5 C4 -134.1(11) . .
C7 Cr1 C5 C4 -105.2(9) . .
C9 Cr1 C5 C4 -30.7(8) . .
C1 Cr1 C5 C6 -84.5(9) . .
C2 Cr1 C5 C6 3.9(18) . .
C3 Cr1 C5 C6 -172.8(8) . .
C8 Cr1 C5 C6 66.8(8) . .
C4 Cr1 C5 C6 134.1(11) . .
C7 Cr1 C5 C6 29.0(8) . .
C9 Cr1 C5 C6 103.4(8) . .
C4 C5 C6 C7 1(2) . .
Cr1 C5 C6 C7 -55.0(13) . .
C4 C5 C6 Cr1 55.5(13) . .
C1 Cr1 C6 C7 -131.9(10) . .
C2 Cr1 C6 C7 -47.1(11) . .
C3 Cr1 C6 C7 144.7(12) . .
C5 Cr1 C6 C7 131.2(12) . .
C8 Cr1 C6 C7 31.1(8) . .
C4 Cr1 C6 C7 104.0(9) . .
C9 Cr1 C6 C7 67.0(9) . .
C1 Cr1 C6 C5 96.9(8) . .
C2 Cr1 C6 C5 -178.3(8) . .
C3 Cr1 C6 C5 13.5(15) . .
C8 Cr1 C6 C5 -100.2(8) . .
C4 Cr1 C6 C5 -27.2(7) . .
C7 Cr1 C6 C5 -131.2(12) . .
C9 Cr1 C6 C5 -64.2(8) . .
C5 C6 C7 C8 -2(2) . .
Cr1 C6 C7 C8 -55.8(12) . .
C5 C6 C7 Cr1 54.0(12) . .
C1 Cr1 C7 C6 54.0(11) . .
C2 Cr1 C7 C6 141.2(9) . .
C3 Cr1 C7 C6 -124.3(18) . .
C5 Cr1 C7 C6 -30.0(8) . .
C8 Cr1 C7 C6 -129.1(13) . .
C4 Cr1 C7 C6 -65.1(9) . .
C9 Cr1 C7 C6 -101.6(9) . .
C1 Cr1 C7 C8 -176.9(9) . .
C2 Cr1 C7 C8 -89.7(9) . .
C3 Cr1 C7 C8 5(2) . .
C5 Cr1 C7 C8 99.1(9) . .
C6 Cr1 C7 C8 129.1(13) . .
C4 Cr1 C7 C8 64.0(9) . .
C9 Cr1 C7 C8 27.5(8) . .
C6 C7 C8 C9 2(2) . .
Cr1 C7 C8 C9 -54.6(13) . .
C6 C7 C8 Cr1 56.2(13) . .
C1 Cr1 C8 C9 139.8(13) . .
C2 Cr1 C8 C9 -132.8(9) . .
C3 Cr1 C8 C9 -43.9(11) . .
C5 Cr1 C8 C9 66.0(8) . .
C6 Cr1 C8 C9 103.9(9) . .
C4 Cr1 C8 C9 29.7(8) . .
C7 Cr1 C8 C9 134.2(13) . .
C1 Cr1 C8 C7 5.7(17) . .
C2 Cr1 C8 C7 93.1(10) . .
C3 Cr1 C8 C7 -178.1(9) . .
C5 Cr1 C8 C7 -68.2(9) . .
C6 Cr1 C8 C7 -30.2(8) . .
C4 Cr1 C8 C7 -104.5(10) . .
C9 Cr1 C8 C7 -134.2(13) . .
C7 C8 C9 C4 0(2) . .
Cr1 C8 C9 C4 -54.4(12) . .
C7 C8 C9 Cr1 54.3(13) . .
C5 C4 C9 C8 -1(2) . .
C10 C4 C9 C8 177.6(12) . .
Cr1 C4 C9 C8 54.4(12) . .
C5 C4 C9 Cr1 -55.6(12) . .
C10 C4 C9 Cr1 123.2(13) . .
C1 Cr1 C9 C8 -122.3(16) . .
C2 Cr1 C9 C8 55.2(11) . .
C3 Cr1 C9 C8 144.3(9) . .
C5 Cr1 C9 C8 -101.4(9) . .
C6 Cr1 C9 C8 -64.3(8) . .
C4 Cr1 C9 C8 -131.3(12) . .
C7 Cr1 C9 C8 -28.1(8) . .
C1 Cr1 C9 C4 8.9(19) . .
C2 Cr1 C9 C4 -173.6(9) . .
C3 Cr1 C9 C4 -84.5(9) . .
C5 Cr1 C9 C4 29.9(8) . .
C8 Cr1 C9 C4 131.3(12) . .
C6 Cr1 C9 C4 67.0(8) . .
C7 Cr1 C9 C4 103.1(9) . .
C13 N1 C10 C4 50.6(15) . .
C11 N1 C10 C4 -141.1(11) . .
C5 C4 C10 N1 -109.5(14) . .
C9 C4 C10 N1 71.8(16) . .
Cr1 C4 C10 N1 161.5(9) . .
C12 N2 C11 N1 -0.1(12) . .
C14 N2 C11 N1 178.7(10) . .
C12 N2 C11 Ru1 -175.4(9) . .
C14 N2 C11 Ru1 3.4(18) . .
C13 N1 C11 N2 -0.2(12) . .
C10 N1 C11 N2 -169.8(9) . .
C13 N1 C11 Ru1 175.3(9) . .
C10 N1 C11 Ru1 5.7(16) . .
C21 Ru1 C11 N2 115.6(12) . .
C20 Ru1 C11 N2 142.7(11) . .
C18 Ru1 C11 N2 38.7(17) . .
C17 Ru1 C11 N2 48.6(12) . .
C19 Ru1 C11 N2 133.5(17) . .
C16 Ru1 C11 N2 80.3(12) . .
Cl2 Ru1 C11 N2 -132.9(11) . .
Cl1 Ru1 C11 N2 -47.3(11) . .
C21 Ru1 C11 N1 -58.5(11) . .
C20 Ru1 C11 N1 -31.3(13) . .
C18 Ru1 C11 N1 -135.4(11) . .
C17 Ru1 C11 N1 -125.4(10) . .
C19 Ru1 C11 N1 -41(2) . .
C16 Ru1 C11 N1 -93.7(11) . .
Cl2 Ru1 C11 N1 53.1(10) . .
Cl1 Ru1 C11 N1 138.7(10) . .
C11 N2 C12 C13 0.4(14) . .
C14 N2 C12 C13 -178.4(11) . .
N2 C12 C13 N1 -0.5(14) . .
C11 N1 C13 C12 0.5(14) . .
C10 N1 C13 C12 170.1(10) . .
C11 Ru1 C16 C21 102.3(11) . .
C20 Ru1 C16 C21 -25.6(10) . .
C18 Ru1 C16 C21 -98.4(11) . .
C17 Ru1 C16 C21 -129.7(15) . .
C19 Ru1 C16 C21 -63.8(10) . .
Cl2 Ru1 C16 C21 17.1(15) . .
Cl1 Ru1 C16 C21 -168.8(8) . .
C11 Ru1 C16 C17 -128.0(10) . .
C21 Ru1 C16 C17 129.7(15) . .
C20 Ru1 C16 C17 104.0(10) . .
C18 Ru1 C16 C17 31.3(9) . .
C19 Ru1 C16 C17 65.9(10) . .
Cl2 Ru1 C16 C17 146.8(8) . .
Cl1 Ru1 C16 C17 -39.1(11) . .
C11 Ru1 C16 C15 -18.3(15) . .
C21 Ru1 C16 C15 -121(2) . .
C20 Ru1 C16 C15 -146.2(17) . .
C18 Ru1 C16 C15 141.0(17) . .
C17 Ru1 C16 C15 109.8(19) . .
C19 Ru1 C16 C15 175.7(16) . .
Cl2 Ru1 C16 C15 -103.4(16) . .
Cl1 Ru1 C16 C15 70.6(16) . .
C21 C16 C17 C18 -1.2(19) . .
C15 C16 C17 C18 -179.3(12) . .
Ru1 C16 C17 C18 -54.3(10) . .
C21 C16 C17 Ru1 53.1(12) . .
C15 C16 C17 Ru1 -125.1(12) . .
C11 Ru1 C17 C16 57.7(11) . .
C21 Ru1 C17 C16 -29.6(10) . .
C20 Ru1 C17 C16 -65.7(10) . .
C18 Ru1 C17 C16 -130.1(13) . .
C19 Ru1 C17 C16 -103.7(10) . .
Cl2 Ru1 C17 C16 -117.9(12) . .
Cl1 Ru1 C17 C16 149.8(9) . .
C11 Ru1 C17 C18 -172.2(8) . .
C21 Ru1 C17 C18 100.5(10) . .
C20 Ru1 C17 C18 64.3(9) . .
C19 Ru1 C17 C18 26.4(8) . .
C16 Ru1 C17 C18 130.1(13) . .
Cl2 Ru1 C17 C18 12.2(16) . .
Cl1 Ru1 C17 C18 -80.1(8) . .
C16 C17 C18 C19 1.5(19) . .
Ru1 C17 C18 C19 -53.4(12) . .
C16 C17 C18 Ru1 54.9(11) . .
C11 Ru1 C18 C19 149.2(10) . .
C21 Ru1 C18 C19 67.6(9) . .
C20 Ru1 C18 C19 29.7(8) . .
C17 Ru1 C18 C19 134.5(12) . .
C16 Ru1 C18 C19 104.0(9) . .
Cl2 Ru1 C18 C19 -40.6(9) . .
Cl1 Ru1 C18 C19 -124.3(8) . .
C11 Ru1 C18 C17 14.7(14) . .
C21 Ru1 C18 C17 -66.9(9) . .
C20 Ru1 C18 C17 -104.8(9) . .
C19 Ru1 C18 C17 -134.5(12) . .
C16 Ru1 C18 C17 -30.5(8) . .
Cl2 Ru1 C18 C17 -175.2(7) . .
Cl1 Ru1 C18 C17 101.2(8) . .
C17 C18 C19 C20 0(2) . .
Ru1 C18 C19 C20 -52.2(12) . .
C17 C18 C19 C22 -179.0(12) . .
Ru1 C18 C19 C22 128.5(13) . .
C17 C18 C19 Ru1 52.5(11) . .
C11 Ru1 C19 C18 -121.0(17) . .
C21 Ru1 C19 C18 -101.6(9) . .
C20 Ru1 C19 C18 -133.1(12) . .
C17 Ru1 C19 C18 -29.2(8) . .
C16 Ru1 C19 C18 -66.9(9) . .
Cl2 Ru1 C19 C18 146.0(8) . .
Cl1 Ru1 C19 C18 59.8(8) . .
C11 Ru1 C19 C20 12(2) . .
C21 Ru1 C19 C20 31.5(8) . .
C18 Ru1 C19 C20 133.1(12) . .
C17 Ru1 C19 C20 103.9(9) . .
C16 Ru1 C19 C20 66.3(9) . .
Cl2 Ru1 C19 C20 -80.9(8) . .
Cl1 Ru1 C19 C20 -167.0(8) . .
C11 Ru1 C19 C22 119.8(18) . .
C21 Ru1 C19 C22 139.2(15) . .
C20 Ru1 C19 C22 107.7(17) . .
C18 Ru1 C19 C22 -119.2(16) . .
C17 Ru1 C19 C22 -148.4(15) . .
C16 Ru1 C19 C22 174.0(14) . .
Cl2 Ru1 C19 C22 26.8(13) . .
Cl1 Ru1 C19 C22 -59.3(14) . .
C18 C19 C20 C21 -2(2) . .
C22 C19 C20 C21 177.0(12) . .
Ru1 C19 C20 C21 -55.7(11) . .
C18 C19 C20 Ru1 53.3(12) . .
C22 C19 C20 Ru1 -127.3(12) . .
C11 Ru1 C20 C21 -47.8(11) . .
C18 Ru1 C20 C21 100.6(10) . .
C17 Ru1 C20 C21 62.1(9) . .
C19 Ru1 C20 C21 127.8(13) . .
C16 Ru1 C20 C21 24.6(9) . .
Cl2 Ru1 C20 C21 -133.5(9) . .
Cl1 Ru1 C20 C21 149.5(7) . .
C11 Ru1 C20 C19 -175.7(8) . .
C21 Ru1 C20 C19 -127.8(13) . .
C18 Ru1 C20 C19 -27.3(8) . .
C17 Ru1 C20 C19 -65.7(8) . .
C16 Ru1 C20 C19 -103.3(9) . .
Cl2 Ru1 C20 C19 98.7(8) . .
Cl1 Ru1 C20 C19 21.7(13) . .
C17 C16 C21 C20 -1(2) . .
C15 C16 C21 C20 176.9(14) . .
Ru1 C16 C21 C20 52.7(14) . .
C17 C16 C21 Ru1 -53.7(11) . .
C15 C16 C21 Ru1 124.2(14) . .
C19 C20 C21 C16 3(2) . .
Ru1 C20 C21 C16 -53.7(15) . .
C19 C20 C21 Ru1 56.6(11) . .
C11 Ru1 C21 C16 -79.2(11) . .
C20 Ru1 C21 C16 138.9(15) . .
C18 Ru1 C21 C16 71.1(11) . .
C17 Ru1 C21 C16 31.5(10) . .
C19 Ru1 C21 C16 106.5(11) . .
Cl2 Ru1 C21 C16 -170.0(9) . .
Cl1 Ru1 C21 C16 30(2) . .
C11 Ru1 C21 C20 141.9(9) . .
C18 Ru1 C21 C20 -67.7(10) . .
C17 Ru1 C21 C20 -107.4(10) . .
C19 Ru1 C21 C20 -32.4(9) . .
C16 Ru1 C21 C20 -138.9(15) . .
Cl2 Ru1 C21 C20 51.1(10) . .
Cl1 Ru1 C21 C20 -109.2(17) . .
C18 C19 C22 C24 -32(2) . .
C20 C19 C22 C24 149.1(14) . .
Ru1 C19 C22 C24 63.7(19) . .
C18 C19 C22 C23 92.6(18) . .
C20 C19 C22 C23 -86.8(18) . .
Ru1 C19 C22 C23 -172.1(12) . .
C26 Cr2 C25 O4 134(51) . .
C27 Cr2 C25 O4 44(51) . .
C32 Cr2 C25 O4 -40(51) . .
C30 Cr2 C25 O4 -142(51) . .
C29 Cr2 C25 O4 -119(51) . .
C33 Cr2 C25 O4 -50(51) . .
C28 Cr2 C25 O4 -81(51) . .
C31 Cr2 C25 O4 -123(50) . .
C25 Cr2 C26 O5 -167(46) . .
C27 Cr2 C26 O5 -80(46) . .
C32 Cr2 C26 O5 9(46) . .
C30 Cr2 C26 O5 67(46) . .
C29 Cr2 C26 O5 99(46) . .
C33 Cr2 C26 O5 27(47) . .
C28 Cr2 C26 O5 111(46) . .
C31 Cr2 C26 O5 30(46) . .
C25 Cr2 C27 O6 69(100) . .
C26 Cr2 C27 O6 -17(100) . .
C32 Cr2 C27 O6 -144(100) . .
C30 Cr2 C27 O6 -103(100) . .
C29 Cr2 C27 O6 168(100) . .
C33 Cr2 C27 O6 179(100) . .
C28 Cr2 C27 O6 156(100) . .
C31 Cr2 C27 O6 -115(100) . .
C25 Cr2 C28 C33 126.9(9) . .
C26 Cr2 C28 C33 -152.2(11) . .
C27 Cr2 C28 C33 40.6(10) . .
C32 Cr2 C28 C33 -30.1(8) . .
C30 Cr2 C28 C33 -103.0(9) . .
C29 Cr2 C28 C33 -133.4(12) . .
C31 Cr2 C28 C33 -65.2(8) . .
C25 Cr2 C28 C29 -99.7(10) . .
C26 Cr2 C28 C29 -18.7(15) . .
C27 Cr2 C28 C29 174.1(9) . .
C32 Cr2 C28 C29 103.3(9) . .
C30 Cr2 C28 C29 30.4(9) . .
C33 Cr2 C28 C29 133.4(12) . .
C31 Cr2 C28 C29 68.3(9) . .
C25 Cr2 C28 C34 13.5(11) . .
C26 Cr2 C28 C34 94.5(14) . .
C27 Cr2 C28 C34 -72.7(12) . .
C32 Cr2 C28 C34 -143.5(11) . .
C30 Cr2 C28 C34 143.6(12) . .
C29 Cr2 C28 C34 113.2(14) . .
C33 Cr2 C28 C34 -113.4(13) . .
C31 Cr2 C28 C34 -178.5(11) . .
C33 C28 C29 C30 -2(2) . .
C34 C28 C29 C30 -175.6(12) . .
Cr2 C28 C29 C30 -55.4(12) . .
C33 C28 C29 Cr2 53.3(12) . .
C34 C28 C29 Cr2 -120.2(11) . .
C25 Cr2 C29 C30 -148.8(10) . .
C26 Cr2 C29 C30 -61.6(10) . .
C27 Cr2 C29 C30 113(2) . .
C32 Cr2 C29 C30 64.4(9) . .
C33 Cr2 C29 C30 101.6(10) . .
C28 Cr2 C29 C30 129.5(13) . .
C31 Cr2 C29 C30 29.7(8) . .
C25 Cr2 C29 C28 81.7(9) . .
C26 Cr2 C29 C28 168.8(9) . .
C27 Cr2 C29 C28 -16(3) . .
C32 Cr2 C29 C28 -65.2(9) . .
C30 Cr2 C29 C28 -129.5(13) . .
C33 Cr2 C29 C28 -27.9(8) . .
C31 Cr2 C29 C28 -99.9(9) . .
C28 C29 C30 C31 0(2) . .
Cr2 C29 C30 C31 -55.8(13) . .
C28 C29 C30 Cr2 55.4(11) . .
C25 Cr2 C30 C29 39.6(12) . .
C26 Cr2 C30 C29 123.0(10) . .
C27 Cr2 C30 C29 -150.4(10) . .
C32 Cr2 C30 C29 -104.5(10) . .
C33 Cr2 C30 C29 -67.6(9) . .
C28 Cr2 C30 C29 -31.2(9) . .
C31 Cr2 C30 C29 -131.6(12) . .
C25 Cr2 C30 C31 171.1(8) . .
C26 Cr2 C30 C31 -105.4(9) . .
C27 Cr2 C30 C31 -18.8(14) . .
C32 Cr2 C30 C31 27.1(7) . .
C29 Cr2 C30 C31 131.6(12) . .
C33 Cr2 C30 C31 64.0(8) . .
C28 Cr2 C30 C31 100.4(9) . .
C29 C30 C31 C32 4(2) . .
Cr2 C30 C31 C32 -51.6(13) . .
C29 C30 C31 Cr2 55.4(13) . .
C25 Cr2 C31 C32 109.4(19) . .
C26 Cr2 C31 C32 -149.7(9) . .
C27 Cr2 C31 C32 -57.2(9) . .
C30 Cr2 C31 C32 133.8(12) . .
C29 Cr2 C31 C32 104.4(9) . .
C33 Cr2 C31 C32 29.3(8) . .
C28 Cr2 C31 C32 65.8(8) . .
C25 Cr2 C31 C30 -24(2) . .
C26 Cr2 C31 C30 76.6(9) . .
C27 Cr2 C31 C30 169.0(8) . .
C32 Cr2 C31 C30 -133.8(12) . .
C29 Cr2 C31 C30 -29.4(8) . .
C33 Cr2 C31 C30 -104.5(9) . .
C28 Cr2 C31 C30 -68.0(8) . .
C30 C31 C32 C33 -5(2) . .
Cr2 C31 C32 C33 -56.2(13) . .
C30 C31 C32 Cr2 51.4(12) . .
C25 Cr2 C32 C31 -148.7(11) . .
C26 Cr2 C32 C31 38.9(11) . .
C27 Cr2 C32 C31 127.6(9) . .
C30 Cr2 C32 C31 -28.8(8) . .
C29 Cr2 C32 C31 -65.4(8) . .
C33 Cr2 C32 C31 -132.8(12) . .
C28 Cr2 C32 C31 -103.3(9) . .
C25 Cr2 C32 C33 -15.9(14) . .
C26 Cr2 C32 C33 171.7(9) . .
C27 Cr2 C32 C33 -99.6(9) . .
C30 Cr2 C32 C33 104.0(9) . .
C29 Cr2 C32 C33 67.4(8) . .
C28 Cr2 C32 C33 29.5(7) . .
C31 Cr2 C32 C33 132.8(12) . .
C29 C28 C33 C32 1(2) . .
C34 C28 C33 C32 174.8(12) . .
Cr2 C28 C33 C32 54.2(12) . .
C29 C28 C33 Cr2 -52.8(12) . .
C34 C28 C33 Cr2 120.7(11) . .
C31 C32 C33 C28 2(2) . .
Cr2 C32 C33 C28 -54.8(12) . .
C31 C32 C33 Cr2 57.1(13) . .
C25 Cr2 C33 C28 -58.4(9) . .
C26 Cr2 C33 C28 107(2) . .
C27 Cr2 C33 C28 -147.5(8) . .
C32 Cr2 C33 C28 130.8(12) . .
C30 Cr2 C33 C28 66.2(8) . .
C29 Cr2 C33 C28 29.0(8) . .
C31 Cr2 C33 C28 103.2(9) . .
C25 Cr2 C33 C32 170.8(8) . .
C26 Cr2 C33 C32 -24(3) . .
C27 Cr2 C33 C32 81.6(9) . .
C30 Cr2 C33 C32 -64.7(8) . .
C29 Cr2 C33 C32 -101.8(9) . .
C28 Cr2 C33 C32 -130.8(12) . .
C31 Cr2 C33 C32 -27.7(8) . .
C35 N3 C34 C28 138.9(11) . .
C37 N3 C34 C28 -53.8(13) . .
C33 C28 C34 N3 104.8(14) . .
C29 C28 C34 N3 -81.6(15) . .
Cr2 C28 C34 N3 -167.8(8) . .
C37 N3 C35 N4 4.4(12) . .
C34 N3 C35 N4 172.0(9) . .
C37 N3 C35 Ru2 -173.9(8) . .
C34 N3 C35 Ru2 -6.2(17) . .
C36 N4 C35 N3 -1.6(12) . .
C38 N4 C35 N3 -177.0(11) . .
C36 N4 C35 Ru2 176.6(9) . .
C38 N4 C35 Ru2 1.2(18) . .
C42 Ru2 C35 N3 33.0(13) . .
C45 Ru2 C35 N3 125.2(11) . .
C41 Ru2 C35 N3 57.7(11) . .
C44 Ru2 C35 N3 131.1(11) . .
C40 Ru2 C35 N3 95.0(11) . .
C43 Ru2 C35 N3 38(2) . .
Cl3 Ru2 C35 N3 -53.9(11) . .
Cl4 Ru2 C35 N3 -139.3(11) . .
C42 Ru2 C35 N4 -144.8(10) . .
C45 Ru2 C35 N4 -52.5(11) . .
C41 Ru2 C35 N4 -120.0(11) . .
C44 Ru2 C35 N4 -46.6(16) . .
C40 Ru2 C35 N4 -82.7(11) . .
C43 Ru2 C35 N4 -139.3(13) . .
Cl3 Ru2 C35 N4 128.4(10) . .
Cl4 Ru2 C35 N4 43.0(10) . .
C35 N4 C36 C37 -1.6(14) . .
C38 N4 C36 C37 174.3(11) . .
N4 C36 C37 N3 3.9(13) . .
C35 N3 C37 C36 -5.4(14) . .
C34 N3 C37 C36 -173.7(10) . .
C35 Ru2 C40 C41 -96.0(10) . .
C42 Ru2 C40 C41 28.6(9) . .
C45 Ru2 C40 C41 132.7(15) . .
C44 Ru2 C40 C41 102.6(10) . .
C43 Ru2 C40 C41 66.9(9) . .
Cl3 Ru2 C40 C41 -11.3(15) . .
Cl4 Ru2 C40 C41 172.4(7) . .
C35 Ru2 C40 C45 131.3(10) . .
C42 Ru2 C40 C45 -104.1(10) . .
C41 Ru2 C40 C45 -132.7(15) . .
C44 Ru2 C40 C45 -30.2(9) . .
C43 Ru2 C40 C45 -65.8(9) . .
Cl3 Ru2 C40 C45 -144.0(8) . .
Cl4 Ru2 C40 C45 39.7(11) . .
C35 Ru2 C40 C39 21.0(13) . .
C42 Ru2 C40 C39 145.6(15) . .
C45 Ru2 C40 C39 -110.3(17) . .
C41 Ru2 C40 C39 117.0(17) . .
C44 Ru2 C40 C39 -140.4(15) . .
C43 Ru2 C40 C39 -176.1(14) . .
Cl3 Ru2 C40 C39 105.7(14) . .
Cl4 Ru2 C40 C39 -70.6(14) . .
C45 C40 C41 C42 -2(2) . .
C39 C40 C41 C42 -175.3(13) . .
Ru2 C40 C41 C42 -53.4(12) . .
C45 C40 C41 Ru2 51.8(13) . .
C39 C40 C41 Ru2 -121.9(15) . .
C35 Ru2 C41 C42 -143.3(9) . .
C45 Ru2 C41 C42 103.4(10) . .
C44 Ru2 C41 C42 65.9(9) . .
C40 Ru2 C41 C42 132.6(14) . .
C43 Ru2 C41 C42 29.7(8) . .
Cl3 Ru2 C41 C42 -53.6(9) . .
Cl4 Ru2 C41 C42 111.8(14) . .
C35 Ru2 C41 C40 84.1(10) . .
C42 Ru2 C41 C40 -132.6(14) . .
C45 Ru2 C41 C40 -29.3(9) . .
C44 Ru2 C41 C40 -66.7(10) . .
C43 Ru2 C41 C40 -103.0(10) . .
Cl3 Ru2 C41 C40 173.7(8) . .
Cl4 Ru2 C41 C40 -20.8(19) . .
C40 C41 C42 C43 -3(2) . .
Ru2 C41 C42 C43 -56.9(12) . .
C40 C41 C42 Ru2 54.3(13) . .
C35 Ru2 C42 C41 44.1(10) . .
C45 Ru2 C42 C41 -66.6(9) . .
C44 Ru2 C42 C41 -103.5(10) . .
C40 Ru2 C42 C41 -29.1(9) . .
C43 Ru2 C42 C41 -132.9(12) . .
Cl3 Ru2 C42 C41 131.5(9) . .
Cl4 Ru2 C42 C41 -149.9(8) . .
C35 Ru2 C42 C43 177.0(7) . .
C45 Ru2 C42 C43 66.4(8) . .
C41 Ru2 C42 C43 132.9(12) . .
C44 Ru2 C42 C43 29.4(7) . .
C40 Ru2 C42 C43 103.9(9) . .
Cl3 Ru2 C42 C43 -95.6(7) . .
Cl4 Ru2 C42 C43 -17.0(12) . .
C41 C42 C43 C44 5(2) . .
Ru2 C42 C43 C44 -51.6(11) . .
C41 C42 C43 C46 -179.7(13) . .
Ru2 C42 C43 C46 124.0(13) . .
C41 C42 C43 Ru2 56.3(12) . .
C35 Ru2 C43 C44 122.9(14) . .
C42 Ru2 C43 C44 130.4(12) . .
C45 Ru2 C43 C44 27.7(8) . .
C41 Ru2 C43 C44 102.2(9) . .
C40 Ru2 C43 C44 65.2(8) . .
Cl3 Ru2 C43 C44 -145.3(8) . .
Cl4 Ru2 C43 C44 -59.5(8) . .
C35 Ru2 C43 C46 -117.8(17) . .
C42 Ru2 C43 C46 -110.3(17) . .
C45 Ru2 C43 C46 147.0(16) . .
C41 Ru2 C43 C46 -138.5(16) . .
C44 Ru2 C43 C46 119.3(18) . .
C40 Ru2 C43 C46 -175.4(15) . .
Cl3 Ru2 C43 C46 -26.0(14) . .
Cl4 Ru2 C43 C46 59.8(15) . .
C35 Ru2 C43 C42 -7.5(17) . .
C45 Ru2 C43 C42 -102.7(9) . .
C41 Ru2 C43 C42 -28.2(8) . .
C44 Ru2 C43 C42 -130.4(12) . .
C40 Ru2 C43 C42 -65.1(8) . .
Cl3 Ru2 C43 C42 84.3(8) . .
Cl4 Ru2 C43 C42 170.1(7) . .
C46 C43 C44 C45 -177.9(14) . .
C42 C43 C44 C45 -3(2) . .
Ru2 C43 C44 C45 -53.2(13) . .
C46 C43 C44 Ru2 -124.7(15) . .
C42 C43 C44 Ru2 50.6(11) . .
C35 Ru2 C44 C43 -144.3(10) . .
C42 Ru2 C44 C43 -31.3(8) . .
C45 Ru2 C44 C43 -135.3(12) . .
C41 Ru2 C44 C43 -67.7(8) . .
C40 Ru2 C44 C43 -104.8(9) . .
Cl3 Ru2 C44 C43 41.6(9) . .
Cl4 Ru2 C44 C43 124.9(8) . .
C35 Ru2 C44 C45 -8.9(14) . .
C42 Ru2 C44 C45 104.1(10) . .
C41 Ru2 C44 C45 67.7(9) . .
C40 Ru2 C44 C45 30.6(9) . .
C43 Ru2 C44 C45 135.3(12) . .
Cl3 Ru2 C44 C45 176.9(7) . .
Cl4 Ru2 C44 C45 -99.8(8) . .
C43 C44 C45 C40 -1(2) . .
Ru2 C44 C45 C40 -56.0(12) . .
C43 C44 C45 Ru2 54.7(13) . .
C41 C40 C45 C44 4(2) . .
C39 C40 C45 C44 177.6(13) . .
Ru2 C40 C45 C44 55.6(12) . .
C41 C40 C45 Ru2 -52.1(13) . .
C39 C40 C45 Ru2 121.9(13) . .
C35 Ru2 C45 C44 175.2(8) . .
C42 Ru2 C45 C44 -65.4(9) . .
C41 Ru2 C45 C44 -101.7(9) . .
C40 Ru2 C45 C44 -130.4(14) . .
C43 Ru2 C45 C44 -26.8(8) . .
Cl3 Ru2 C45 C44 -7.2(17) . .
Cl4 Ru2 C45 C44 80.8(8) . .
C35 Ru2 C45 C40 -54.4(11) . .
C42 Ru2 C45 C40 65.1(10) . .
C41 Ru2 C45 C40 28.7(9) . .
C44 Ru2 C45 C40 130.4(14) . .
C43 Ru2 C45 C40 103.6(10) . .
Cl3 Ru2 C45 C40 123.2(12) . .
Cl4 Ru2 C45 C40 -148.7(9) . .
C44 C43 C46 C47 -93.2(19) . .
C42 C43 C46 C47 91.7(19) . .
Ru2 C43 C46 C47 175.4(13) . .
C44 C43 C46 C48 33(2) . .
C42 C43 C46 C48 -142.2(14) . .
Ru2 C43 C46 C48 -58(2) . .
Cl11 Cl11 C51 Cl10 -122(4) 2_657 .
Cl11 Cl11 C51 Cl9 -13(3) 2_657 .
Cl14 C53 Cl15 Cl15 -51(8) . 2_667
